data_4081994
loop_
_publ_author_name
'Gonz\'alez-Sebasti\'an, Lucero'
'Flores-Alamo, Marcos'
'Garc\?\'ia, Juventino J.'

_publ_section_title
;
 Nickel-Catalyzed Hydrosilylation of CO2in the Presence of Et3B for the
 Synthesis of Formic Acid and Related Formates
;
_journal_issue 23
_journal_name_full Organometallics
_journal_page_first 7186
_journal_paper_doi 10.1021/om400876j
_journal_volume 32
_journal_year 2013
_chemical_compound_source 'synthesis as described'
_chemical_formula_moiety 'C16 H32 Ni O2 P2'
_chemical_formula_sum 'C16 H32 Ni O2 P2'
_chemical_formula_weight 377.07
_chemical_name_systematic
;
 ?
;
_space_group_crystal_system monoclinic
_space_group_IT_number 15
_space_group_name_Hall '-C 2yc'
_space_group_name_H-M_alt 'C 1 2/c 1'
_symmetry_space_group_name_Hall '-C 2yc'
_symmetry_space_group_name_H-M 'C 1 2/c 1'
_atom_sites_solution_hydrogens geom
_atom_sites_solution_primary direct
_atom_sites_solution_secondary difmap
_audit_conform_dict_location ftp://ftp.iucr.org/pub/cif_core.dic
_audit_conform_dict_name cif_core.dic
_audit_conform_dict_version 2.4
_audit_creation_date 2013-05-29T15:27:23-00:00
_audit_creation_method 'WinGX routine CIF_UPDATE'
_cell_angle_alpha 90
_cell_angle_beta 100.957(12)
_cell_angle_gamma 90
_cell_formula_units_Z 12
_cell_length_a 32.567(5)
_cell_length_b 11.0531(8)
_cell_length_c 16.7505(13)
_cell_measurement_reflns_used 2337
_cell_measurement_temperature 130(2)
_cell_measurement_theta_max 25.9982
_cell_measurement_theta_min 3.6691
_cell_measurement_wavelength 0.71073
_cell_volume 5919.7(11)
_computing_cell_refinement
;
        CrysAlisPro, Agilent Technologies,
        Version 1.171.35.19 (release 27-10-2011 CrysAlis171 .NET)
        (compiled Oct 27 2011,15:02:11)
;
_computing_data_collection
;
        CrysAlisPro, Agilent Technologies,
        Version 1.171.35.19 (release 27-10-2011 CrysAlis171 .NET)
        (compiled Oct 27 2011,15:02:11)
;
_computing_data_reduction
;
        CrysAlisPro, Agilent Technologies,
        Version 1.171.35.19 (release 27-10-2011 CrysAlis171 .NET)
        (compiled Oct 27 2011,15:02:11)
;
_computing_molecular_graphics 'Ortep-3 for Windows (Farrugia, 1997)'
_computing_publication_material 'WinGX publication routines (Farrugia, 1999)'
_computing_structure_refinement 'SHELXL-97 (Sheldrick, 2008)'
_diffrn_ambient_temperature 130(2)
_diffrn_detector_area_resol_mean 10.4685
_diffrn_measured_fraction_theta_full 0.994
_diffrn_measured_fraction_theta_max 0.994
_diffrn_measurement_device_type 'Xcalibur, Atlas, Gemini'
_diffrn_measurement_method '\w scans'
_diffrn_orient_matrix_UB_11 0.0025762
_diffrn_orient_matrix_UB_12 0.0616107
_diffrn_orient_matrix_UB_13 0.011621
_diffrn_orient_matrix_UB_21 -0.0220147
_diffrn_orient_matrix_UB_22 0.0074057
_diffrn_orient_matrix_UB_23 -0.0078855
_diffrn_orient_matrix_UB_31 -0.0004862
_diffrn_orient_matrix_UB_32 -0.0162017
_diffrn_orient_matrix_UB_33 0.0407859
_diffrn_radiation_monochromator graphite
_diffrn_radiation_probe x-ray
_diffrn_radiation_type MoK\a
_diffrn_radiation_wavelength 0.71073
_diffrn_reflns_av_R_equivalents 0.0424
_diffrn_reflns_av_unetI/netI 0.0708
_diffrn_reflns_limit_h_max 40
_diffrn_reflns_limit_h_min -27
_diffrn_reflns_limit_k_max 13
_diffrn_reflns_limit_k_min -11
_diffrn_reflns_limit_l_max 20
_diffrn_reflns_limit_l_min -20
_diffrn_reflns_number 12682
_diffrn_reflns_theta_full 26.11
_diffrn_reflns_theta_max 26.11
_diffrn_reflns_theta_min 3.68
_exptl_absorpt_coefficient_mu 1.147
_exptl_absorpt_correction_T_max 0.895
_exptl_absorpt_correction_T_min 0.785
_exptl_absorpt_correction_type analytical
_exptl_absorpt_process_details
;
        CrysAlisPro, Agilent Technologies,
        Version 1.171.35.19 (release 27-10-2011 CrysAlis171 .NET)
        (compiled Oct 27 2011,15:02:11)
Analytical numeric absorption correction using a multifaceted crystal
                        model based on expressions derived by R.C. Clark & J.S.
        (Clark, R. C. & Reid, J. S. (1995). Acta Cryst. A51, 887-897)
;
_exptl_crystal_colour 'pale yellow'
_exptl_crystal_density_diffrn 1.269
_exptl_crystal_density_method 'not measured'
_exptl_crystal_description 'trigonal prism'
_exptl_crystal_F_000 2424
_exptl_crystal_size_max 0.5524
_exptl_crystal_size_mid 0.2151
_exptl_crystal_size_min 0.1237
_refine_diff_density_max 1.632
_refine_diff_density_min -0.754
_refine_diff_density_rms 0.091
_refine_ls_extinction_method none
_refine_ls_goodness_of_fit_ref 1.02
_refine_ls_hydrogen_treatment constr
_refine_ls_matrix_type full
_refine_ls_number_parameters 291
_refine_ls_number_reflns 5855
_refine_ls_number_restraints 0
_refine_ls_restrained_S_all 1.02
_refine_ls_R_factor_all 0.0795
_refine_ls_R_factor_gt 0.0479
_refine_ls_shift/su_max 0.004
_refine_ls_shift/su_mean 0
_refine_ls_structure_factor_coef Fsqd
_refine_ls_weighting_details 'calc w=1/[\s^2^(Fo^2^)+(0.0379P)^2^+15.4469P] where P=(Fo^2^+2Fc^2^)/3'
_refine_ls_weighting_scheme calc
_refine_ls_wR_factor_gt 0.0974
_refine_ls_wR_factor_ref 0.1144
_reflns_number_gt 4160
_reflns_number_total 5855
_reflns_threshold_expression >2\s(I)
_cod_data_source_file om400876j_si_002.cif
_cod_data_source_block lu184b
_cod_original_cell_volume 5919.8(11)
_cod_database_code 4081994

loop_
_space_group_symop_operation_xyz
'x, y, z'
'-x, y, -z+1/2'
'x+1/2, y+1/2, z'
'-x+1/2, y+1/2, -z+1/2'
'-x, -y, -z'
'x, -y, z-1/2'
'-x+1/2, -y+1/2, -z'
'x+1/2, -y+1/2, z-1/2'

loop_
_atom_site_label
_atom_site_type_symbol
_atom_site_fract_x
_atom_site_fract_y
_atom_site_fract_z
_atom_site_U_iso_or_equiv
_atom_site_adp_type
_atom_site_occupancy
_atom_site_symmetry_multiplicity
_atom_site_calc_flag
_atom_site_refinement_flags
C1 C 0.35423(12) -0.1753(3) 0.4357(2) 0.0235(8) Uani 1 1 d .
H1A H 0.3473 -0.2349 0.391 0.028 Uiso 1 1 calc R
H1B H 0.3735 -0.2146 0.481 0.028 Uiso 1 1 calc R
C2 C 0.31405(12) -0.1387(3) 0.4645(2) 0.0225(8) Uani 1 1 d .
H2A H 0.3213 -0.1116 0.5218 0.027 Uiso 1 1 calc R
H2B H 0.2957 -0.2104 0.4626 0.027 Uiso 1 1 calc R
C3 C 0.25329(11) 0.0493(3) 0.4729(2) 0.0226(8) Uani 1 1 d .
H3 H 0.2331 0.1069 0.4401 0.027 Uiso 1 1 calc R
C4 C 0.28059(13) 0.1239(3) 0.5400(2) 0.0290(9) Uani 1 1 d .
H4A H 0.2629 0.1606 0.5747 0.043 Uiso 1 1 calc R
H4B H 0.2949 0.1877 0.5152 0.043 Uiso 1 1 calc R
H4C H 0.3014 0.071 0.5728 0.043 Uiso 1 1 calc R
C5 C 0.22734(12) -0.0418(4) 0.5105(2) 0.0303(9) Uani 1 1 d .
H5A H 0.246 -0.0975 0.5456 0.046 Uiso 1 1 calc R
H5B H 0.2095 -0.0876 0.4672 0.046 Uiso 1 1 calc R
H5C H 0.2098 0.0012 0.5428 0.046 Uiso 1 1 calc R
C6 C 0.24533(12) -0.0988(3) 0.3283(2) 0.0244(8) Uani 1 1 d .
H6 H 0.2286 -0.1507 0.3592 0.029 Uiso 1 1 calc R
C7 C 0.21545(13) -0.0110(4) 0.2760(3) 0.0371(11) Uani 1 1 d .
H7A H 0.2314 0.0431 0.2469 0.056 Uiso 1 1 calc R
H7B H 0.2007 0.0369 0.3109 0.056 Uiso 1 1 calc R
H7C H 0.1951 -0.0567 0.2367 0.056 Uiso 1 1 calc R
C8 C 0.26600(13) -0.1809(4) 0.2742(2) 0.0317(10) Uani 1 1 d .
H8A H 0.2445 -0.217 0.2321 0.048 Uiso 1 1 calc R
H8B H 0.2815 -0.2452 0.3073 0.048 Uiso 1 1 calc R
H8C H 0.2853 -0.1333 0.2485 0.048 Uiso 1 1 calc R
C9 C 0.42144(11) -0.0019(3) 0.4885(2) 0.0260(9) Uani 1 1 d .
H9 H 0.4364 0.0706 0.4724 0.031 Uiso 1 1 calc R
C10 C 0.45473(13) -0.0993(4) 0.5160(2) 0.0354(10) Uani 1 1 d .
H10A H 0.4736 -0.0722 0.5654 0.053 Uiso 1 1 calc R
H10B H 0.4707 -0.1132 0.4729 0.053 Uiso 1 1 calc R
H10C H 0.441 -0.1747 0.5272 0.053 Uiso 1 1 calc R
C11 C 0.40141(13) 0.0363(4) 0.5597(2) 0.0335(10) Uani 1 1 d .
H11A H 0.3887 -0.0343 0.5807 0.05 Uiso 1 1 calc R
H11B H 0.3798 0.0973 0.5414 0.05 Uiso 1 1 calc R
H11C H 0.4228 0.0705 0.6029 0.05 Uiso 1 1 calc R
C12 C 0.41113(11) -0.1125(3) 0.3286(2) 0.0235(8) Uani 1 1 d .
H12 H 0.4286 -0.179 0.358 0.028 Uiso 1 1 calc R
C13 C 0.38312(13) -0.1666(4) 0.2534(2) 0.0299(9) Uani 1 1 d .
H13A H 0.3663 -0.1022 0.2229 0.045 Uiso 1 1 calc R
H13B H 0.3646 -0.2272 0.2703 0.045 Uiso 1 1 calc R
H13C H 0.4005 -0.2048 0.2189 0.045 Uiso 1 1 calc R
C14 C 0.44031(12) -0.0183(4) 0.3027(2) 0.0319(9) Uani 1 1 d .
H14A H 0.4566 -0.0557 0.2658 0.048 Uiso 1 1 calc R
H14B H 0.4593 0.0127 0.3508 0.048 Uiso 1 1 calc R
H14C H 0.4237 0.0485 0.2748 0.048 Uiso 1 1 calc R
C15 C 0.34191(12) 0.2329(3) 0.4039(2) 0.0249(9) Uani 1 1 d .
C16 C 0.32022(11) 0.1033(3) 0.2480(2) 0.0227(8) Uani 1 1 d .
C17 C 0.47627(11) 0.3035(3) 0.2335(2) 0.0260(9) Uani 1 1 d .
H17A H 0.4631 0.2385 0.2607 0.031 Uiso 1 1 calc R
H17B H 0.471 0.2858 0.1745 0.031 Uiso 1 1 calc R
C18 C 0.43126(13) 0.4232(4) 0.3445(3) 0.0347(10) Uani 1 1 d .
H18 H 0.4105 0.3558 0.3339 0.042 Uiso 1 1 calc R
C19 C 0.46595(16) 0.3857(5) 0.4154(3) 0.0521(13) Uani 1 1 d .
H19A H 0.4878 0.4479 0.4243 0.078 Uiso 1 1 calc R
H19B H 0.4781 0.3086 0.4026 0.078 Uiso 1 1 calc R
H19C H 0.4542 0.3766 0.4648 0.078 Uiso 1 1 calc R
C20 C 0.40873(16) 0.5359(4) 0.3669(3) 0.0520(13) Uani 1 1 d .
H20A H 0.3967 0.5191 0.415 0.078 Uiso 1 1 calc R
H20B H 0.3864 0.5581 0.3213 0.078 Uiso 1 1 calc R
H20C H 0.4287 0.6029 0.3786 0.078 Uiso 1 1 calc R
C21 C 0.40318(14) 0.4466(4) 0.1728(3) 0.0504(14) Uani 1 1 d .
H21 H 0.3847 0.5092 0.1909 0.06 Uiso 1 1 calc R
C22 C 0.40821(15) 0.4848(5) 0.0947(3) 0.0594(11) Uani 1 1 d .
H22A H 0.428 0.4312 0.0748 0.089 Uiso 1 1 calc R
H22B H 0.4189 0.5678 0.0978 0.089 Uiso 1 1 calc R
H22C H 0.3811 0.4819 0.0573 0.089 Uiso 1 1 calc R
C23 C 0.37845(15) 0.3297(5) 0.1690(3) 0.0594(11) Uani 1 1 d .
H23A H 0.3533 0.336 0.1266 0.089 Uiso 1 1 calc R
H23B H 0.3704 0.3152 0.2217 0.089 Uiso 1 1 calc R
H23C H 0.3957 0.2624 0.1564 0.089 Uiso 1 1 calc R
C24 C 0.49079(12) 0.6828(4) 0.1626(3) 0.0280(9) Uani 1 1 d .
O1 O 0.34832(10) 0.3255(3) 0.43427(19) 0.0455(8) Uani 1 1 d .
O2 O 0.31210(9) 0.1142(2) 0.17835(16) 0.0351(7) Uani 1 1 d .
O3 O 0.48448(10) 0.7485(3) 0.10858(18) 0.0439(8) Uani 1 1 d .
Ni1 Ni 0.331872(14) 0.09178(4) 0.35482(3) 0.01825(13) Uani 1 1 d .
Ni2 Ni 0.5 0.59053(6) 0.25 0.02055(17) Uani 1 2 d S
P1 P 0.38063(3) -0.04329(8) 0.39951(5) 0.0193(2) Uani 1 1 d .
P2 P 0.28499(3) -0.01656(8) 0.40271(6) 0.0190(2) Uani 1 1 d .
P3 P 0.45188(3) 0.44986(9) 0.25046(6) 0.0245(2) Uani 1 1 d .

loop_
_atom_site_aniso_label
_atom_site_aniso_U_11
_atom_site_aniso_U_22
_atom_site_aniso_U_33
_atom_site_aniso_U_23
_atom_site_aniso_U_13
_atom_site_aniso_U_12
C1 0.026(2) 0.0196(18) 0.025(2) 0.0030(16) 0.0046(16) 0.0014(16)
C2 0.028(2) 0.0157(17) 0.0240(19) 0.0032(16) 0.0047(16) -0.0029(16)
C3 0.022(2) 0.0181(18) 0.028(2) -0.0009(16) 0.0052(16) 0.0020(15)
C4 0.038(2) 0.025(2) 0.025(2) -0.0038(17) 0.0090(18) -0.0019(18)
C5 0.028(2) 0.031(2) 0.035(2) 0.0034(19) 0.0117(18) -0.0021(18)
C6 0.022(2) 0.0216(19) 0.029(2) -0.0015(17) 0.0029(16) -0.0083(16)
C7 0.031(2) 0.036(2) 0.038(2) 0.003(2) -0.0104(19) -0.0017(19)
C8 0.032(2) 0.028(2) 0.033(2) -0.0087(19) 0.0004(18) -0.0082(18)
C9 0.022(2) 0.029(2) 0.024(2) -0.0019(17) -0.0010(16) -0.0061(17)
C10 0.028(2) 0.048(3) 0.027(2) 0.003(2) -0.0035(18) 0.003(2)
C11 0.033(2) 0.041(2) 0.024(2) -0.0061(19) -0.0002(18) -0.003(2)
C12 0.022(2) 0.025(2) 0.0234(19) -0.0014(16) 0.0062(16) 0.0028(16)
C13 0.036(2) 0.029(2) 0.025(2) -0.0038(18) 0.0071(18) 0.0038(18)
C14 0.026(2) 0.042(2) 0.029(2) 0.0047(19) 0.0087(17) -0.0044(19)
C15 0.027(2) 0.021(2) 0.027(2) 0.0019(18) 0.0084(17) -0.0021(17)
C16 0.024(2) 0.0135(18) 0.030(2) -0.0011(16) 0.0039(17) -0.0030(15)
C17 0.027(2) 0.0199(19) 0.031(2) -0.0023(18) 0.0047(17) -0.0061(16)
C18 0.033(2) 0.025(2) 0.051(3) 0.006(2) 0.020(2) 0.0014(18)
C19 0.065(3) 0.060(3) 0.034(3) 0.015(2) 0.018(2) 0.011(3)
C20 0.059(3) 0.032(2) 0.076(4) 0.009(2) 0.044(3) 0.005(2)
C21 0.032(3) 0.039(3) 0.068(3) 0.023(3) -0.020(2) -0.006(2)
C22 0.040(2) 0.066(2) 0.064(2) 0.009(2) -0.0106(18) -0.0248(19)
C23 0.040(2) 0.066(2) 0.064(2) 0.009(2) -0.0106(18) -0.0248(19)
C24 0.020(2) 0.026(2) 0.039(2) 0.000(2) 0.0092(18) -0.0022(17)
O1 0.062(2) 0.0251(16) 0.057(2) -0.0161(15) 0.0286(17) -0.0162(15)
O2 0.0470(19) 0.0345(16) 0.0214(15) 0.0019(13) 0.0007(13) -0.0052(14)
O3 0.047(2) 0.0412(18) 0.0428(18) 0.0179(16) 0.0070(15) -0.0030(15)
Ni1 0.0200(3) 0.0150(2) 0.0188(2) 0.00202(19) 0.00118(19) -0.00209(19)
Ni2 0.0172(3) 0.0171(3) 0.0272(4) 0 0.0038(3) 0
P1 0.0193(5) 0.0191(5) 0.0183(5) 0.0028(4) 0.0006(4) -0.0001(4)
P2 0.0199(5) 0.0154(5) 0.0211(5) 0.0011(4) 0.0022(4) -0.0020(4)
P3 0.0181(5) 0.0203(5) 0.0338(6) 0.0057(4) 0.0014(4) -0.0014(4)

loop_
_atom_type_symbol
_atom_type_description
_atom_type_scat_dispersion_real
_atom_type_scat_dispersion_imag
_atom_type_scat_source
C C 0.0033 0.0016 'International Tables Vol C Tables 4.2.6.8 and 6.1.1.4'
H H 0 0 'International Tables Vol C Tables 4.2.6.8 and 6.1.1.4'
O O 0.0106 0.006 'International Tables Vol C Tables 4.2.6.8 and 6.1.1.4'
Ni Ni 0.3393 1.1124 'International Tables Vol C Tables 4.2.6.8 and 6.1.1.4'
P P 0.1023 0.0942 'International Tables Vol C Tables 4.2.6.8 and 6.1.1.4'

loop_
_exptl_crystal_face_index_h
_exptl_crystal_face_index_k
_exptl_crystal_face_index_l
_exptl_crystal_face_perp_dist
42 4 2 0.0877
-44 -5 3 0.0713
14 -15 -5 0.0477
-16 14 8 0.0372
-7 -4 23 0.2607
7 4 -23 0.2607

loop_
_geom_angle_atom_site_label_1
_geom_angle_atom_site_label_2
_geom_angle_atom_site_label_3
_geom_angle
_geom_angle_site_symmetry_1
_geom_angle_site_symmetry_3
C2 C1 P1 111.8(2) . .
C2 C1 H1A 109.3 . .
P1 C1 H1A 109.3 . .
C2 C1 H1B 109.3 . .
P1 C1 H1B 109.3 . .
H1A C1 H1B 107.9 . .
C1 C2 P2 113.2(2) . .
C1 C2 H2A 108.9 . .
P2 C2 H2A 108.9 . .
C1 C2 H2B 108.9 . .
P2 C2 H2B 108.9 . .
H2A C2 H2B 107.8 . .
C5 C3 C4 110.0(3) . .
C5 C3 P2 114.9(3) . .
C4 C3 P2 111.1(3) . .
C5 C3 H3 106.8 . .
C4 C3 H3 106.8 . .
P2 C3 H3 106.8 . .
C3 C4 H4A 109.5 . .
C3 C4 H4B 109.5 . .
H4A C4 H4B 109.5 . .
C3 C4 H4C 109.5 . .
H4A C4 H4C 109.5 . .
H4B C4 H4C 109.5 . .
C3 C5 H5A 109.5 . .
C3 C5 H5B 109.5 . .
H5A C5 H5B 109.5 . .
C3 C5 H5C 109.5 . .
H5A C5 H5C 109.5 . .
H5B C5 H5C 109.5 . .
C7 C6 C8 110.1(3) . .
C7 C6 P2 111.1(2) . .
C8 C6 P2 111.2(3) . .
C7 C6 H6 108.1 . .
C8 C6 H6 108.1 . .
P2 C6 H6 108.1 . .
C6 C7 H7A 109.5 . .
C6 C7 H7B 109.5 . .
H7A C7 H7B 109.5 . .
C6 C7 H7C 109.5 . .
H7A C7 H7C 109.5 . .
H7B C7 H7C 109.5 . .
C6 C8 H8A 109.5 . .
C6 C8 H8B 109.5 . .
H8A C8 H8B 109.5 . .
C6 C8 H8C 109.5 . .
H8A C8 H8C 109.5 . .
H8B C8 H8C 109.5 . .
C11 C9 C10 110.0(3) . .
C11 C9 P1 110.4(3) . .
C10 C9 P1 115.1(3) . .
C11 C9 H9 106.9 . .
C10 C9 H9 106.9 . .
P1 C9 H9 106.9 . .
C9 C10 H10A 109.5 . .
C9 C10 H10B 109.5 . .
H10A C10 H10B 109.5 . .
C9 C10 H10C 109.5 . .
H10A C10 H10C 109.5 . .
H10B C10 H10C 109.5 . .
C9 C11 H11A 109.5 . .
C9 C11 H11B 109.5 . .
H11A C11 H11B 109.5 . .
C9 C11 H11C 109.5 . .
H11A C11 H11C 109.5 . .
H11B C11 H11C 109.5 . .
C14 C12 C13 109.8(3) . .
C14 C12 P1 109.8(3) . .
C13 C12 P1 112.4(3) . .
C14 C12 H12 108.3 . .
C13 C12 H12 108.3 . .
P1 C12 H12 108.3 . .
C12 C13 H13A 109.5 . .
C12 C13 H13B 109.5 . .
H13A C13 H13B 109.5 . .
C12 C13 H13C 109.5 . .
H13A C13 H13C 109.5 . .
H13B C13 H13C 109.5 . .
C12 C14 H14A 109.5 . .
C12 C14 H14B 109.5 . .
H14A C14 H14B 109.5 . .
C12 C14 H14C 109.5 . .
H14A C14 H14C 109.5 . .
H14B C14 H14C 109.5 . .
O1 C15 Ni1 178.7(3) . .
O2 C16 Ni1 177.9(3) . .
C17 C17 P3 112.13(15) 2_655 .
C17 C17 H17A 109.2 2_655 .
P3 C17 H17A 109.2 . .
C17 C17 H17B 109.2 2_655 .
P3 C17 H17B 109.2 . .
H17A C17 H17B 107.9 . .
C20 C18 C19 110.4(4) . .
C20 C18 P3 110.4(3) . .
C19 C18 P3 111.7(3) . .
C20 C18 H18 108.1 . .
C19 C18 H18 108.1 . .
P3 C18 H18 108.1 . .
C18 C19 H19A 109.5 . .
C18 C19 H19B 109.5 . .
H19A C19 H19B 109.5 . .
C18 C19 H19C 109.5 . .
H19A C19 H19C 109.5 . .
H19B C19 H19C 109.5 . .
C18 C20 H20A 109.5 . .
C18 C20 H20B 109.5 . .
H20A C20 H20B 109.5 . .
C18 C20 H20C 109.5 . .
H20A C20 H20C 109.5 . .
H20B C20 H20C 109.5 . .
C22 C21 C23 111.7(4) . .
C22 C21 P3 114.2(4) . .
C23 C21 P3 115.0(3) . .
C22 C21 H21 104.9 . .
C23 C21 H21 104.9 . .
P3 C21 H21 104.9 . .
C21 C22 H22A 109.5 . .
C21 C22 H22B 109.5 . .
H22A C22 H22B 109.5 . .
C21 C22 H22C 109.5 . .
H22A C22 H22C 109.5 . .
H22B C22 H22C 109.5 . .
C21 C23 H23A 109.5 . .
C21 C23 H23B 109.5 . .
H23A C23 H23B 109.5 . .
C21 C23 H23C 109.5 . .
H23A C23 H23C 109.5 . .
H23B C23 H23C 109.5 . .
O3 C24 Ni2 176.0(4) . .
C16 Ni1 C15 113.22(16) . .
C16 Ni1 P1 113.33(12) . .
C15 Ni1 P1 112.52(12) . .
C16 Ni1 P2 112.19(12) . .
C15 Ni1 P2 112.96(13) . .
P1 Ni1 P2 90.72(4) . .
C24 Ni2 C24 109.3(3) 2_655 .
C24 Ni2 P3 114.41(13) 2_655 .
C24 Ni2 P3 113.66(12) . .
C24 Ni2 P3 113.66(12) 2_655 2_655
C24 Ni2 P3 114.41(13) . 2_655
P3 Ni2 P3 90.51(6) . 2_655
C12 P1 C1 102.87(17) . .
C12 P1 C9 103.14(17) . .
C1 P1 C9 103.75(17) . .
C12 P1 Ni1 120.10(12) . .
C1 P1 Ni1 107.19(12) . .
C9 P1 Ni1 117.73(13) . .
C2 P2 C6 103.64(17) . .
C2 P2 C3 102.67(17) . .
C6 P2 C3 102.61(17) . .
C2 P2 Ni1 106.48(12) . .
C6 P2 Ni1 117.58(13) . .
C3 P2 Ni1 121.60(12) . .
C17 P3 C18 103.14(18) . .
C17 P3 C21 102.2(2) . .
C18 P3 C21 101.2(2) . .
C17 P3 Ni2 106.85(12) . .
C18 P3 Ni2 119.19(14) . .
C21 P3 Ni2 121.67(15) . .

loop_
_geom_bond_atom_site_label_1
_geom_bond_atom_site_label_2
_geom_bond_distance
_geom_bond_site_symmetry_2
C1 C2 1.533(5) .
C1 P1 1.853(4) .
C1 H1A 0.99 .
C1 H1B 0.99 .
C2 P2 1.848(4) .
C2 H2A 0.99 .
C2 H2B 0.99 .
C3 C5 1.526(5) .
C3 C4 1.534(5) .
C3 P2 1.855(4) .
C3 H3 1 .
C4 H4A 0.98 .
C4 H4B 0.98 .
C4 H4C 0.98 .
C5 H5A 0.98 .
C5 H5B 0.98 .
C5 H5C 0.98 .
C6 C7 1.526(5) .
C6 C8 1.526(5) .
C6 P2 1.854(4) .
C6 H6 1 .
C7 H7A 0.98 .
C7 H7B 0.98 .
C7 H7C 0.98 .
C8 H8A 0.98 .
C8 H8B 0.98 .
C8 H8C 0.98 .
C9 C11 1.524(5) .
C9 C10 1.535(5) .
C9 P1 1.856(3) .
C9 H9 1 .
C10 H10A 0.98 .
C10 H10B 0.98 .
C10 H10C 0.98 .
C11 H11A 0.98 .
C11 H11B 0.98 .
C11 H11C 0.98 .
C12 C14 1.527(5) .
C12 C13 1.529(5) .
C12 P1 1.852(4) .
C12 H12 1 .
C13 H13A 0.98 .
C13 H13B 0.98 .
C13 H13C 0.98 .
C14 H14A 0.98 .
C14 H14B 0.98 .
C14 H14C 0.98 .
C15 O1 1.145(4) .
C15 Ni1 1.764(4) .
C16 O2 1.153(4) .
C16 Ni1 1.761(4) .
C17 C17 1.539(7) 2_655
C17 P3 1.848(4) .
C17 H17A 0.99 .
C17 H17B 0.99 .
C18 C20 1.528(6) .
C18 C19 1.533(6) .
C18 P3 1.850(4) .
C18 H18 1 .
C19 H19A 0.98 .
C19 H19B 0.98 .
C19 H19C 0.98 .
C20 H20A 0.98 .
C20 H20B 0.98 .
C20 H20C 0.98 .
C21 C22 1.413(7) .
C21 C23 1.518(6) .
C21 P3 1.851(4) .
C21 H21 1 .
C22 H22A 0.98 .
C22 H22B 0.98 .
C22 H22C 0.98 .
C23 H23A 0.98 .
C23 H23B 0.98 .
C23 H23C 0.98 .
C24 O3 1.147(4) .
C24 Ni2 1.763(4) .
Ni1 P1 2.2042(10) .
Ni1 P2 2.2079(10) .
Ni2 C24 1.763(4) 2_655
Ni2 P3 2.2087(11) .
Ni2 P3 2.2087(11) 2_655

loop_
_geom_torsion_atom_site_label_1
_geom_torsion_atom_site_label_2
_geom_torsion_atom_site_label_3
_geom_torsion_atom_site_label_4
_geom_torsion
_geom_torsion_site_symmetry_1
_geom_torsion_site_symmetry_4
P1 C1 C2 P2 36.7(3) . .
O2 C16 Ni1 C15 -29(10) . .
O2 C16 Ni1 P1 -158(10) . .
O2 C16 Ni1 P2 101(10) . .
O1 C15 Ni1 C16 -2(15) . .
O1 C15 Ni1 P1 129(15) . .
O1 C15 Ni1 P2 -130(15) . .
O3 C24 Ni2 C24 -14(5) . 2_655
O3 C24 Ni2 P3 115(5) . .
O3 C24 Ni2 P3 -143(5) . 2_655
C14 C12 P1 C1 -171.4(3) . .
C13 C12 P1 C1 66.2(3) . .
C14 C12 P1 C9 -63.7(3) . .
C13 C12 P1 C9 173.8(3) . .
C14 C12 P1 Ni1 69.8(3) . .
C13 C12 P1 Ni1 -52.7(3) . .
C2 C1 P1 C12 -155.3(3) . .
C2 C1 P1 C9 97.5(3) . .
C2 C1 P1 Ni1 -27.8(3) . .
C11 C9 P1 C12 -169.9(3) . .
C10 C9 P1 C12 -44.5(3) . .
C11 C9 P1 C1 -62.9(3) . .
C10 C9 P1 C1 62.5(3) . .
C11 C9 P1 Ni1 55.3(3) . .
C10 C9 P1 Ni1 -179.3(2) . .
C16 Ni1 P1 C12 10.25(19) . .
C15 Ni1 P1 C12 -119.81(19) . .
P2 Ni1 P1 C12 124.88(14) . .
C16 Ni1 P1 C1 -106.41(18) . .
C15 Ni1 P1 C1 123.52(18) . .
P2 Ni1 P1 C1 8.21(13) . .
C16 Ni1 P1 C9 137.25(19) . .
C15 Ni1 P1 C9 7.2(2) . .
P2 Ni1 P1 C9 -108.13(15) . .
C1 C2 P2 C6 96.0(3) . .
C1 C2 P2 C3 -157.5(3) . .
C1 C2 P2 Ni1 -28.7(3) . .
C7 C6 P2 C2 174.9(3) . .
C8 C6 P2 C2 -62.1(3) . .
C7 C6 P2 C3 68.3(3) . .
C8 C6 P2 C3 -168.7(3) . .
C7 C6 P2 Ni1 -68.0(3) . .
C8 C6 P2 Ni1 55.0(3) . .
C5 C3 P2 C2 -52.3(3) . .
C4 C3 P2 C2 73.4(3) . .
C5 C3 P2 C6 55.0(3) . .
C4 C3 P2 C6 -179.3(3) . .
C5 C3 P2 Ni1 -171.0(2) . .
C4 C3 P2 Ni1 -45.3(3) . .
C16 Ni1 P2 C2 124.50(18) . .
C15 Ni1 P2 C2 -106.06(18) . .
P1 Ni1 P2 C2 8.85(13) . .
C16 Ni1 P2 C6 8.91(19) . .
C15 Ni1 P2 C6 138.34(19) . .
P1 Ni1 P2 C6 -106.74(14) . .
C16 Ni1 P2 C3 -118.73(19) . .
C15 Ni1 P2 C3 10.7(2) . .
P1 Ni1 P2 C3 125.62(14) . .
C17 C17 P3 C18 -97.1(4) 2_655 .
C17 C17 P3 C21 158.1(4) 2_655 .
C17 C17 P3 Ni2 29.3(4) 2_655 .
C20 C18 P3 C17 -178.6(3) . .
C19 C18 P3 C17 58.2(3) . .
C20 C18 P3 C21 -73.1(4) . .
C19 C18 P3 C21 163.7(3) . .
C20 C18 P3 Ni2 63.2(4) . .
C19 C18 P3 Ni2 -60.0(3) . .
C22 C21 P3 C17 -83.8(4) . .
C23 C21 P3 C17 47.3(5) . .
C22 C21 P3 C18 169.9(4) . .
C23 C21 P3 C18 -59.0(5) . .
C22 C21 P3 Ni2 35.0(5) . .
C23 C21 P3 Ni2 166.1(3) . .
C24 Ni2 P3 C17 -125.33(18) 2_655 .
C24 Ni2 P3 C17 108.16(19) . .
P3 Ni2 P3 C17 -8.91(13) 2_655 .
C24 Ni2 P3 C18 -9.1(2) 2_655 .
C24 Ni2 P3 C18 -135.7(2) . .
P3 Ni2 P3 C18 107.27(15) 2_655 .
C24 Ni2 P3 C21 118.2(3) 2_655 .
C24 Ni2 P3 C21 -8.3(3) . .
P3 Ni2 P3 C21 -125.4(2) 2_655 .
